data_1517572
loop_
_publ_author_name
'Lu Liu'
'Yanhua Liu'
'Gang Han'
'Dongqing Wu'
'Hongwei Hou'
'Yaoting Fan'

_publ_section_title
;
 A series of 2D coordination complexes constructed from a flexible
 bis(methylbenzimidazole) ligand and different dicarboxylates
;
_journal_name_full
;
Inorganica Chimica Acta
;
_journal_page_first 25
_journal_page_last 34
_journal_volume 403
_journal_year 2013
_chemical_formula_moiety 'C25 H31 N2 O4 Zn'
_chemical_formula_sum 'C25 H31 N2 O4 Zn'
_chemical_formula_weight 488.89
_space_group_IT_number 14
_symmetry_cell_setting monoclinic
_symmetry_space_group_name_Hall '-P 2ybc'
_symmetry_space_group_name_H-M 'P 1 21/c 1'
_atom_sites_solution_hydrogens geom
_atom_sites_solution_primary direct
_atom_sites_solution_secondary difmap
_cell_angle_alpha 90.00
_cell_angle_beta 92.98(3)
_cell_angle_gamma 90.00
_cell_formula_units_Z 4
_cell_length_a 10.836(2)
_cell_length_b 18.097(4)
_cell_length_c 11.340(2)
_cell_measurement_temperature 293(2)
_cell_volume 2220.8(8)
_computing_structure_refinement 'SHELXL-97 (Sheldrick, 1997)'
_computing_structure_solution 'SHELXS-97 (Sheldrick, 1990)'
_diffrn_ambient_temperature 293(2)
_diffrn_measured_fraction_theta_full 0.999
_diffrn_measured_fraction_theta_max 0.999
_diffrn_radiation_monochromator graphite
_diffrn_radiation_source 'fine-focus sealed tube'
_diffrn_radiation_type MoK\a
_diffrn_radiation_wavelength 0.71073
_diffrn_reflns_av_R_equivalents 0.0516
_diffrn_reflns_av_sigmaI/netI 0.0380
_diffrn_reflns_limit_h_max 13
_diffrn_reflns_limit_h_min -13
_diffrn_reflns_limit_k_max 21
_diffrn_reflns_limit_k_min -21
_diffrn_reflns_limit_l_max 13
_diffrn_reflns_limit_l_min -13
_diffrn_reflns_number 23075
_diffrn_reflns_theta_full 25.50
_diffrn_reflns_theta_max 25.50
_diffrn_reflns_theta_min 1.88
_exptl_absorpt_coefficient_mu 1.141
_exptl_absorpt_correction_T_max 0.8039
_exptl_absorpt_correction_T_min 0.7713
_exptl_absorpt_correction_type multi-scan
_exptl_crystal_density_diffrn 1.462
_exptl_crystal_density_method 'not measured'
_exptl_crystal_F_000 1028
_exptl_crystal_size_max 0.24
_exptl_crystal_size_mid 0.20
_exptl_crystal_size_min 0.20
_refine_diff_density_max 0.479
_refine_diff_density_min -0.811
_refine_diff_density_rms 0.106
_refine_ls_extinction_method none
_refine_ls_goodness_of_fit_ref 1.004
_refine_ls_hydrogen_treatment constr
_refine_ls_matrix_type full
_refine_ls_number_parameters 290
_refine_ls_number_reflns 4127
_refine_ls_number_restraints 120
_refine_ls_restrained_S_all 1.065
_refine_ls_R_factor_all 0.0676
_refine_ls_R_factor_gt 0.0587
_refine_ls_shift/su_max 0.001
_refine_ls_shift/su_mean 0.000
_refine_ls_structure_factor_coef Fsqd
_refine_ls_weighting_details 'calc w=1/[\s^2^(Fo^2^)+(0.0776P)^2^+4.7846P] where P=(Fo^2^+2Fc^2^)/3'
_refine_ls_weighting_scheme calc
_refine_ls_wR_factor_gt 0.1425
_refine_ls_wR_factor_ref 0.1568
_reflns_number_gt 3779
_reflns_number_total 4127
_reflns_threshold_expression >2sigma(I)
_cod_data_source_file ICA-2013-403-25-34-2.cif
_cod_data_source_block a
_cod_depositor_comments
;
The following automatic conversions were performed:

'_symmetry_cell_setting' value 'Monoclinic' changed to 'monoclinic'
according to the built-in table from CIF Core dictionary named
'cif_core.dic' version 2.4.1 from 2010-06-29.

Automatic conversion script
Id: cif_fix_values 2281 2013-09-26 08:29:07Z andrius 
;
_cod_original_cell_volume 2220.9(8)
_cod_original_sg_symbol_H-M 'P 21/c'
_cod_database_code 1517572

loop_
_symmetry_equiv_pos_as_xyz
'x, y, z'
'-x, y+1/2, -z+1/2'
'-x, -y, -z'
'x, -y-1/2, z-1/2'

loop_
_atom_site_label
_atom_site_type_symbol
_atom_site_fract_x
_atom_site_fract_y
_atom_site_fract_z
_atom_site_U_iso_or_equiv
_atom_site_adp_type
_atom_site_occupancy
_atom_site_symmetry_multiplicity
_atom_site_calc_flag
_atom_site_refinement_flags
Zn1 Zn 0.42456(4) 1.04446(3) 0.13286(4) 0.0347(2) Uani 1 1 d U
N1 N 0.4105(3) 0.9999(2) 0.3006(3) 0.0338(8) Uani 1 1 d U
N2 N 0.3427(3) 0.9788(2) 0.4788(3) 0.0337(8) Uani 1 1 d .
C1 C 0.3307(4) 0.9334(2) -0.0532(4) 0.0328(9) Uani 1 1 d .
C2 C 0.1968(4) 0.9105(3) -0.0772(4) 0.0395(11) Uani 1 1 d .
H2A H 0.1943 0.8758 -0.1426 0.047 Uiso 1 1 calc R
H2B H 0.1512 0.9540 -0.1040 0.047 Uiso 1 1 calc R
C3 C -0.0035(4) 0.8536(2) -0.0292(4) 0.0317(9) Uani 1 1 d .
H3A H 0.0054 0.8207 -0.0957 0.038 Uiso 1 1 calc R
H3B H -0.0462 0.8977 -0.0582 0.038 Uiso 1 1 calc R
C4 C 0.1261(4) 0.8754(2) 0.0225(3) 0.0291(9) Uani 1 1 d .
C5 C 0.1085(4) 0.9279(3) 0.1262(4) 0.0401(11) Uani 1 1 d .
H5A H 0.0659 0.9722 0.0983 0.048 Uiso 1 1 calc R
H5B H 0.1884 0.9423 0.1614 0.048 Uiso 1 1 calc R
C6 C 0.0329(5) 0.8892(3) 0.2188(4) 0.0526(14) Uani 1 1 d .
H6 H 0.0230 0.9231 0.2851 0.063 Uiso 1 1 calc R
C7 C -0.0949(5) 0.8683(3) 0.1659(5) 0.0487(12) Uani 1 1 d .
H7A H -0.1387 0.9125 0.1392 0.058 Uiso 1 1 calc R
H7B H -0.1423 0.8447 0.2256 0.058 Uiso 1 1 calc R
C8 C 0.1910(4) 0.8051(2) 0.0676(4) 0.0390(10) Uani 1 1 d .
H8A H 0.2010 0.7714 0.0022 0.047 Uiso 1 1 calc R
H8B H 0.2725 0.8173 0.1015 0.047 Uiso 1 1 calc R
C9 C -0.0818(4) 0.8155(2) 0.0618(4) 0.0335(9) Uani 1 1 d .
C10 C -0.2083(4) 0.7915(3) 0.0067(4) 0.0421(11) Uani 1 1 d .
H10A H -0.1945 0.7589 -0.0592 0.051 Uiso 1 1 calc R
H10B H -0.2506 0.7632 0.0649 0.051 Uiso 1 1 calc R
C11 C -0.0121(4) 0.7468(3) 0.1068(4) 0.0443(11) Uani 1 1 d .
H11A H -0.0030 0.7126 0.0421 0.053 Uiso 1 1 calc R
H11B H -0.0591 0.7223 0.1660 0.053 Uiso 1 1 calc R
C12 C 0.1157(5) 0.7678(3) 0.1606(5) 0.0502(13) Uani 1 1 d .
H12 H 0.1587 0.7232 0.1892 0.060 Uiso 1 1 calc R
C13 C 0.1009(6) 0.8207(4) 0.2637(4) 0.0657(17) Uani 1 1 d .
H13A H 0.0547 0.7969 0.3240 0.079 Uiso 1 1 calc R
H13B H 0.1815 0.8343 0.2983 0.079 Uiso 1 1 calc R
C14 C 0.4970(5) 0.8010(3) 0.3205(5) 0.0545(13) Uani 1 1 d .
H14 H 0.5341 0.7624 0.2813 0.065 Uiso 1 1 calc R
C15 C 0.4507(5) 0.7877(3) 0.4315(5) 0.0549(14) Uani 1 1 d .
H15 H 0.4570 0.7405 0.4638 0.066 Uiso 1 1 calc R
C16 C 0.3964(4) 0.8427(3) 0.4937(5) 0.0450(12) Uani 1 1 d .
H16 H 0.3661 0.8341 0.5677 0.054 Uiso 1 1 calc R
C17 C 0.3887(4) 0.9119(2) 0.4408(4) 0.0344(10) Uani 1 1 d .
C18 C 0.4316(4) 0.9254(2) 0.3287(4) 0.0340(9) Uani 1 1 d .
C19 C 0.4893(4) 0.8695(3) 0.2675(4) 0.0441(11) Uani 1 1 d .
H19 H 0.5212 0.8781 0.1941 0.053 Uiso 1 1 calc R
C20 C 0.3179(4) 1.1077(3) 0.4007(4) 0.0408(11) Uani 1 1 d .
H20A H 0.3712 1.1381 0.3561 0.061 Uiso 1 1 calc R
H20B H 0.3231 1.1230 0.4818 0.061 Uiso 1 1 calc R
H20C H 0.2343 1.1128 0.3694 0.061 Uiso 1 1 calc R
C21 C 0.3568(4) 1.0292(2) 0.3923(4) 0.0320(9) Uani 1 1 d .
C22 C 0.2841(4) 0.9891(3) 0.5923(4) 0.0387(10) Uani 1 1 d .
H22A H 0.2884 1.0408 0.6145 0.046 Uiso 1 1 calc R
H22B H 0.3290 0.9608 0.6532 0.046 Uiso 1 1 calc R
C23 C 0.1497(4) 0.9644(3) 0.5844(4) 0.0404(11) Uani 1 1 d .
H23A H 0.1458 0.9137 0.5567 0.049 Uiso 1 1 calc R
H23B H 0.1182 0.9655 0.6629 0.049 Uiso 1 1 calc R
C24 C 0.0666(4) 1.0119(3) 0.5026(4) 0.0369(10) Uani 1 1 d .
H24A H 0.0717 1.0628 0.5293 0.044 Uiso 1 1 calc R
H24B H 0.0970 1.0101 0.4237 0.044 Uiso 1 1 calc R
C25 C 0.2926(5) 1.1466(3) 0.0367(5) 0.0494(11) Uani 1 1 d U
O1 O 0.3619(4) 1.1177(3) -0.0300(4) 0.0885(13) Uani 1 1 d U
O2 O 0.2924(4) 1.1249(2) 0.1389(4) 0.0696(10) Uani 1 1 d U
O3 O 0.6009(3) 1.0709(2) 0.1402(3) 0.0457(8) Uani 1 1 d U
O4 O 0.3672(3) 0.95468(18) 0.0474(3) 0.0450(8) Uani 1 1 d U

loop_
_atom_site_aniso_label
_atom_site_aniso_U_11
_atom_site_aniso_U_22
_atom_site_aniso_U_33
_atom_site_aniso_U_23
_atom_site_aniso_U_13
_atom_site_aniso_U_12
Zn1 0.0276(3) 0.0464(3) 0.0300(3) 0.0013(2) 0.0017(2) -0.0055(2)
N1 0.0289(17) 0.043(2) 0.0294(17) 0.0009(15) 0.0017(14) -0.0020(15)
N2 0.0245(17) 0.046(2) 0.0301(18) 0.0011(16) 0.0017(14) -0.0005(15)
C1 0.029(2) 0.038(2) 0.031(2) 0.0061(18) 0.0001(17) -0.0023(18)
C2 0.032(2) 0.057(3) 0.030(2) 0.002(2) -0.0025(18) -0.010(2)
C3 0.030(2) 0.030(2) 0.035(2) 0.0029(18) 0.0019(17) -0.0008(17)
C4 0.026(2) 0.034(2) 0.028(2) 0.0004(17) 0.0031(16) -0.0013(16)
C5 0.034(2) 0.040(2) 0.047(3) -0.010(2) 0.011(2) -0.007(2)
C6 0.056(3) 0.065(3) 0.038(3) -0.023(3) 0.019(2) -0.023(3)
C7 0.044(3) 0.055(3) 0.049(3) -0.011(2) 0.020(2) -0.010(2)
C8 0.027(2) 0.039(2) 0.050(3) 0.004(2) -0.0039(19) 0.0027(18)
C9 0.027(2) 0.033(2) 0.040(2) 0.0034(18) 0.0015(18) -0.0039(17)
C10 0.030(2) 0.043(3) 0.053(3) 0.007(2) -0.001(2) -0.007(2)
C11 0.045(3) 0.038(2) 0.049(3) 0.012(2) -0.006(2) -0.008(2)
C12 0.044(3) 0.044(3) 0.061(3) 0.020(2) -0.015(2) -0.004(2)
C13 0.068(4) 0.095(5) 0.034(3) 0.020(3) -0.006(2) -0.033(3)
C14 0.051(3) 0.045(3) 0.068(4) -0.008(3) -0.002(3) 0.011(2)
C15 0.045(3) 0.039(3) 0.079(4) 0.010(3) -0.009(3) 0.003(2)
C16 0.035(2) 0.049(3) 0.051(3) 0.017(2) 0.000(2) -0.004(2)
C17 0.0204(19) 0.044(3) 0.039(2) 0.003(2) 0.0001(17) -0.0039(18)
C18 0.027(2) 0.039(2) 0.035(2) 0.0006(19) 0.0017(17) -0.0015(18)
C19 0.041(3) 0.047(3) 0.044(3) -0.005(2) 0.004(2) 0.002(2)
C20 0.040(3) 0.041(3) 0.042(3) 0.000(2) 0.003(2) 0.002(2)
C21 0.023(2) 0.044(2) 0.029(2) 0.0004(18) -0.0014(16) -0.0018(17)
C22 0.031(2) 0.060(3) 0.026(2) 0.004(2) 0.0043(17) 0.001(2)
C23 0.029(2) 0.058(3) 0.034(2) 0.009(2) 0.0054(18) 0.002(2)
C24 0.029(2) 0.051(3) 0.031(2) -0.002(2) 0.0035(17) -0.001(2)
C25 0.035(2) 0.056(3) 0.058(3) 0.006(2) 0.006(2) -0.004(2)
O1 0.076(3) 0.102(3) 0.090(3) 0.020(2) 0.029(2) 0.031(2)
O2 0.073(2) 0.079(2) 0.055(2) 0.0104(19) -0.0081(18) 0.018(2)
O3 0.0336(16) 0.068(2) 0.0357(16) 0.0012(15) 0.0058(13) -0.0135(15)
O4 0.0413(17) 0.0577(19) 0.0357(16) -0.0040(14) -0.0008(14) -0.0122(14)

loop_
_atom_type_symbol
_atom_type_description
_atom_type_scat_dispersion_real
_atom_type_scat_dispersion_imag
_atom_type_scat_source
C C 0.0033 0.0016 'International Tables Vol C Tables 4.2.6.8 and 6.1.1.4'
H H 0.0000 0.0000 'International Tables Vol C Tables 4.2.6.8 and 6.1.1.4'
N N 0.0061 0.0033 'International Tables Vol C Tables 4.2.6.8 and 6.1.1.4'
O O 0.0106 0.0060 'International Tables Vol C Tables 4.2.6.8 and 6.1.1.4'
Zn Zn 0.2839 1.4301 'International Tables Vol C Tables 4.2.6.8 and 6.1.1.4'

loop_
_geom_angle_atom_site_label_1
_geom_angle_atom_site_label_2
_geom_angle_atom_site_label_3
_geom_angle
_geom_angle_site_symmetry_1
_geom_angle_site_symmetry_3
O3 Zn1 O4 120.06(15) . .
O3 Zn1 O2 120.35(17) . .
O4 Zn1 O2 113.51(17) . .
O3 Zn1 N1 99.98(14) . .
O4 Zn1 N1 95.36(14) . .
O2 Zn1 N1 99.25(16) . .
O3 Zn1 O1 97.86(16) . .
O4 Zn1 O1 90.42(17) . .
O2 Zn1 O1 56.60(16) . .
N1 Zn1 O1 155.22(15) . .
C21 N1 C18 106.2(3) . .
C21 N1 Zn1 128.1(3) . .
C18 N1 Zn1 124.2(3) . .
C21 N2 C17 107.9(4) . .
C21 N2 C22 128.0(4) . .
C17 N2 C22 124.0(4) . .
O4 C1 O3 124.0(4) . 3_675
O4 C1 C2 120.1(4) . .
O3 C1 C2 115.8(4) 3_675 .
C1 C2 C4 119.3(4) . .
C1 C2 H2A 107.5 . .
C4 C2 H2A 107.5 . .
C1 C2 H2B 107.5 . .
C4 C2 H2B 107.5 . .
H2A C2 H2B 107.0 . .
C4 C3 C9 112.5(3) . .
C4 C3 H3A 109.1 . .
C9 C3 H3A 109.1 . .
C4 C3 H3B 109.1 . .
C9 C3 H3B 109.1 . .
H3A C3 H3B 107.8 . .
C5 C4 C3 107.6(3) . .
C5 C4 C2 113.4(4) . .
C3 C4 C2 107.7(3) . .
C5 C4 C8 109.4(4) . .
C3 C4 C8 107.9(3) . .
C2 C4 C8 110.6(4) . .
C4 C5 C6 109.6(4) . .
C4 C5 H5A 109.7 . .
C6 C5 H5A 109.7 . .
C4 C5 H5B 109.7 . .
C6 C5 H5B 109.7 . .
H5A C5 H5B 108.2 . .
C7 C6 C13 110.1(4) . .
C7 C6 C5 110.5(4) . .
C13 C6 C5 109.6(4) . .
C7 C6 H6 108.9 . .
C13 C6 H6 108.9 . .
C5 C6 H6 108.9 . .
C6 C7 C9 109.8(4) . .
C6 C7 H7A 109.7 . .
C9 C7 H7A 109.7 . .
C6 C7 H7B 109.7 . .
C9 C7 H7B 109.7 . .
H7A C7 H7B 108.2 . .
C12 C8 C4 110.2(4) . .
C12 C8 H8A 109.6 . .
C4 C8 H8A 109.6 . .
C12 C8 H8B 109.6 . .
C4 C8 H8B 109.6 . .
H8A C8 H8B 108.1 . .
C11 C9 C7 108.3(4) . .
C11 C9 C10 108.7(4) . .
C7 C9 C10 111.9(4) . .
C11 C9 C3 108.1(4) . .
C7 C9 C3 108.3(4) . .
C10 C9 C3 111.4(4) . .
C25 C10 C9 115.8(4) 3_575 .
C25 C10 H10A 108.3 3_575 .
C9 C10 H10A 108.3 . .
C25 C10 H10B 108.3 3_575 .
C9 C10 H10B 108.3 . .
H10A C10 H10B 107.4 . .
C9 C11 C12 110.6(4) . .
C9 C11 H11A 109.5 . .
C12 C11 H11A 109.5 . .
C9 C11 H11B 109.5 . .
C12 C11 H11B 109.5 . .
H11A C11 H11B 108.1 . .
C8 C12 C11 109.9(4) . .
C8 C12 C13 109.5(4) . .
C11 C12 C13 109.4(5) . .
C8 C12 H12 109.4 . .
C11 C12 H12 109.4 . .
C13 C12 H12 109.4 . .
C6 C13 C12 108.9(4) . .
C6 C13 H13A 109.9 . .
C12 C13 H13A 109.9 . .
C6 C13 H13B 109.9 . .
C12 C13 H13B 109.9 . .
H13A C13 H13B 108.3 . .
C19 C14 C15 122.0(5) . .
C19 C14 H14 119.0 . .
C15 C14 H14 119.0 . .
C16 C15 C14 121.4(5) . .
C16 C15 H15 119.3 . .
C14 C15 H15 119.3 . .
C15 C16 C17 116.8(5) . .
C15 C16 H16 121.6 . .
C17 C16 H16 121.6 . .
N2 C17 C16 131.9(4) . .
N2 C17 C18 105.8(4) . .
C16 C17 C18 122.3(4) . .
C19 C18 C17 120.4(4) . .
C19 C18 N1 131.1(4) . .
C17 C18 N1 108.5(4) . .
C18 C19 C14 117.0(5) . .
C18 C19 H19 121.5 . .
C14 C19 H19 121.5 . .
C21 C20 H20A 109.5 . .
C21 C20 H20B 109.5 . .
H20A C20 H20B 109.5 . .
C21 C20 H20C 109.5 . .
H20A C20 H20C 109.5 . .
H20B C20 H20C 109.5 . .
N1 C21 N2 111.6(4) . .
N1 C21 C20 124.7(4) . .
N2 C21 C20 123.7(4) . .
N2 C22 C23 111.4(4) . .
N2 C22 H22A 109.3 . .
C23 C22 H22A 109.3 . .
N2 C22 H22B 109.3 . .
C23 C22 H22B 109.3 . .
H22A C22 H22B 108.0 . .
C24 C23 C22 113.8(4) . .
C24 C23 H23A 108.8 . .
C22 C23 H23A 108.8 . .
C24 C23 H23B 108.8 . .
C22 C23 H23B 108.8 . .
H23A C23 H23B 107.7 . .
C24 C24 C23 113.4(5) 3_576 .
C24 C24 H24A 108.9 3_576 .
C23 C24 H24A 108.9 . .
C24 C24 H24B 108.9 3_576 .
C23 C24 H24B 108.9 . .
H24A C24 H24B 107.7 . .
O1 C25 O2 118.9(5) . .
O1 C25 C10 120.0(5) . 3_575
O2 C25 C10 121.0(5) . 3_575
C25 O1 Zn1 85.2(4) . .
C25 O2 Zn1 99.3(4) . .
C1 O3 Zn1 124.0(3) 3_675 .
C1 O4 Zn1 141.1(3) . .

loop_
_geom_bond_atom_site_label_1
_geom_bond_atom_site_label_2
_geom_bond_distance
_geom_bond_site_symmetry_2
Zn1 O3 1.968(3) .
Zn1 O4 1.975(3) .
Zn1 O2 2.047(4) .
Zn1 N1 2.080(3) .
Zn1 O1 2.345(5) .
N1 C21 1.328(5) .
N1 C18 1.401(6) .
N2 C21 1.354(6) .
N2 C17 1.386(6) .
N2 C22 1.477(5) .
C1 O4 1.249(5) .
C1 O3 1.267(5) 3_675
C1 C2 1.520(6) .
C2 C4 1.535(6) .
C2 H2A 0.9700 .
C2 H2B 0.9700 .
C3 C4 1.545(6) .
C3 C9 1.534(6) .
C3 H3A 0.9700 .
C3 H3B 0.9700 .
C4 C5 1.531(6) .
C4 C8 1.530(6) .
C5 C6 1.534(6) .
C5 H5A 0.9700 .
C5 H5B 0.9700 .
C6 C7 1.528(7) .
C6 C13 1.516(9) .
C6 H6 0.9800 .
C7 C9 1.531(6) .
C7 H7A 0.9700 .
C7 H7B 0.9700 .
C8 C12 1.524(7) .
C8 H8A 0.9700 .
C8 H8B 0.9700 .
C9 C11 1.528(6) .
C9 C10 1.539(6) .
C10 C25 1.510(7) 3_575
C10 H10A 0.9700 .
C10 H10B 0.9700 .
C11 C12 1.532(7) .
C11 H11A 0.9700 .
C11 H11B 0.9700 .
C12 C13 1.526(8) .
C12 H12 0.9800 .
C13 H13A 0.9700 .
C13 H13B 0.9700 .
C14 C19 1.379(7) .
C14 C15 1.400(8) .
C14 H14 0.9300 .
C15 C16 1.371(7) .
C15 H15 0.9300 .
C16 C17 1.389(6) .
C16 H16 0.9300 .
C17 C18 1.398(6) .
C18 C19 1.393(6) .
C19 H19 0.9300 .
C20 C21 1.487(6) .
C20 H20A 0.9600 .
C20 H20B 0.9600 .
C20 H20C 0.9600 .
C22 C23 1.521(6) .
C22 H22A 0.9700 .
C22 H22B 0.9700 .
C23 C24 1.524(6) .
C23 H23A 0.9700 .
C23 H23B 0.9700 .
C24 C24 1.506(8) 3_576
C24 H24A 0.9700 .
C24 H24B 0.9700 .
C25 O1 1.212(7) .
C25 O2 1.224(6) .
C25 C10 1.510(7) 3_575
O3 C1 1.267(5) 3_675

loop_
_geom_torsion_atom_site_label_1
_geom_torsion_atom_site_label_2
_geom_torsion_atom_site_label_3
_geom_torsion_atom_site_label_4
_geom_torsion
_geom_torsion_site_symmetry_1
_geom_torsion_site_symmetry_4
O3 Zn1 N1 C21 107.0(4) . .
O4 Zn1 N1 C21 -131.2(4) . .
O2 Zn1 N1 C21 -16.3(4) . .
O1 Zn1 N1 C21 -28.4(6) . .
O3 Zn1 N1 C18 -88.6(3) . .
O4 Zn1 N1 C18 33.2(3) . .
O2 Zn1 N1 C18 148.1(3) . .
O1 Zn1 N1 C18 136.0(4) . .
O4 C1 C2 C4 -31.4(7) . .
O3 C1 C2 C4 148.5(4) 3_675 .
C9 C3 C4 C5 -59.3(5) . .
C9 C3 C4 C2 178.1(4) . .
C9 C3 C4 C8 58.7(4) . .
C1 C2 C4 C5 64.5(5) . .
C1 C2 C4 C3 -176.5(4) . .
C1 C2 C4 C8 -58.8(5) . .
C3 C4 C5 C6 58.7(5) . .
C2 C4 C5 C6 177.8(4) . .
C8 C4 C5 C6 -58.3(5) . .
C4 C5 C6 C7 -61.1(5) . .
C4 C5 C6 C13 60.4(5) . .
C13 C6 C7 C9 -60.8(5) . .
C5 C6 C7 C9 60.4(6) . .
C5 C4 C8 C12 58.2(5) . .
C3 C4 C8 C12 -58.6(5) . .
C2 C4 C8 C12 -176.2(4) . .
C6 C7 C9 C11 59.2(5) . .
C6 C7 C9 C10 179.0(4) . .
C6 C7 C9 C3 -57.8(5) . .
C4 C3 C9 C11 -58.3(5) . .
C4 C3 C9 C7 58.8(5) . .
C4 C3 C9 C10 -177.7(4) . .
C11 C9 C10 C25 176.8(4) . 3_575
C7 C9 C10 C25 57.3(6) . 3_575
C3 C9 C10 C25 -64.2(5) . 3_575
C7 C9 C11 C12 -59.3(5) . .
C10 C9 C11 C12 179.0(4) . .
C3 C9 C11 C12 57.9(5) . .
C4 C8 C12 C11 60.5(5) . .
C4 C8 C12 C13 -59.6(5) . .
C9 C11 C12 C8 -60.2(6) . .
C9 C11 C12 C13 60.1(5) . .
C7 C6 C13 C12 60.4(5) . .
C5 C6 C13 C12 -61.3(5) . .
C8 C12 C13 C6 60.9(5) . .
C11 C12 C13 C6 -59.6(5) . .
C19 C14 C15 C16 -0.7(8) . .
C14 C15 C16 C17 0.5(7) . .
C21 N2 C17 C16 -179.6(5) . .
C22 N2 C17 C16 -2.2(7) . .
C21 N2 C17 C18 0.6(4) . .
C22 N2 C17 C18 178.0(4) . .
C15 C16 C17 N2 -178.6(4) . .
C15 C16 C17 C18 1.2(7) . .
N2 C17 C18 C19 177.1(4) . .
C16 C17 C18 C19 -2.7(7) . .
N2 C17 C18 N1 -0.3(4) . .
C16 C17 C18 N1 179.9(4) . .
C21 N1 C18 C19 -177.1(5) . .
Zn1 N1 C18 C19 15.6(6) . .
C21 N1 C18 C17 -0.2(4) . .
Zn1 N1 C18 C17 -167.4(3) . .
C17 C18 C19 C14 2.4(7) . .
N1 C18 C19 C14 179.1(4) . .
C15 C14 C19 C18 -0.8(8) . .
C18 N1 C21 N2 0.6(5) . .
Zn1 N1 C21 N2 167.2(3) . .
C18 N1 C21 C20 179.9(4) . .
Zn1 N1 C21 C20 -13.4(6) . .
C17 N2 C21 N1 -0.8(5) . .
C22 N2 C21 N1 -178.0(4) . .
C17 N2 C21 C20 179.8(4) . .
C22 N2 C21 C20 2.6(7) . .
C21 N2 C22 C23 95.8(5) . .
C17 N2 C22 C23 -81.0(5) . .
N2 C22 C23 C24 -66.5(5) . .
C22 C23 C24 C24 -178.8(5) . 3_576
O2 C25 O1 Zn1 -0.2(5) . .
C10 C25 O1 Zn1 179.8(4) 3_575 .
O3 Zn1 O1 C25 -121.2(4) . .
O4 Zn1 O1 C25 118.4(4) . .
O2 Zn1 O1 C25 0.1(3) . .
N1 Zn1 O1 C25 14.5(7) . .
O1 C25 O2 Zn1 0.2(6) . .
C10 C25 O2 Zn1 -179.8(4) 3_575 .
O3 Zn1 O2 C25 78.5(4) . .
O4 Zn1 O2 C25 -74.0(4) . .
N1 Zn1 O2 C25 -174.1(3) . .
O1 Zn1 O2 C25 -0.1(3) . .
O4 Zn1 O3 C1 42.3(4) . 3_675
O2 Zn1 O3 C1 -108.5(4) . 3_675
N1 Zn1 O3 C1 144.5(4) . 3_675
O1 Zn1 O3 C1 -52.7(4) . 3_675
O3 C1 O4 Zn1 69.2(7) 3_675 .
C2 C1 O4 Zn1 -111.0(5) . .
O3 Zn1 O4 C1 -88.4(5) . .
O2 Zn1 O4 C1 64.3(5) . .
N1 Zn1 O4 C1 166.8(5) . .
O1 Zn1 O4 C1 10.9(5) . .
